data_7708937
loop_
_publ_author_name
'Kosaka, Wataru'
'Watanabe, Yudai'
'Aliyah, Kinanti Hantiyana'
'Miyasaka, Hitoshi'

_publ_section_title
;
 Role of intramolecular hydrogen bonding in the redox chemistry of
 hydroxybenzoate-bridged paddlewheel diruthenium(II,II) complexes.
;
_journal_issue 1
_journal_name_full 'Dalton transactions (Cambridge, England : 2003)'
_journal_page_first 85
_journal_page_last 94
_journal_paper_doi 10.1039/d1dt03791a
_journal_volume 51
_journal_year 2021
_chemical_formula_moiety 'C40 H32 F12 O14 Ru2'
_chemical_formula_sum 'C40 H32 F12 O14 Ru2'
_chemical_formula_weight 1166.79
_space_group_crystal_system monoclinic
_space_group_IT_number 14
_space_group_name_Hall '-P 2ybc'
_space_group_name_H-M_alt 'P 1 21/c 1'
_atom_sites_solution_hydrogens geom
_atom_sites_solution_primary dual
_audit_creation_date 2020-07-03
_audit_creation_method
;
Olex2 1.3
(compiled Nov 21 2019 18:26:39 for OlexSys, GUI svn.r6003)
;
_audit_update_record
;
2021-11-09 deposited with the CCDC.	2021-11-25 downloaded from the CCDC.
;
_cell_angle_alpha 90
_cell_angle_beta 101.954(2)
_cell_angle_gamma 90
_cell_formula_units_Z 2
_cell_length_a 11.5640(3)
_cell_length_b 21.2804(5)
_cell_length_c 9.1600(2)
_cell_measurement_reflns_used 16957
_cell_measurement_temperature 293(2)
_cell_measurement_theta_max 31.1410
_cell_measurement_theta_min 2.0270
_cell_volume 2205.27(9)
_computing_cell_refinement 'CrysAlisPro 1.171.39.46 (Rigaku OD, 2018)'
_computing_data_collection 'CrysAlisPro 1.171.39.46 (Rigaku OD, 2018)'
_computing_data_reduction 'CrysAlisPro 1.171.39.46 (Rigaku OD, 2018)'
_computing_molecular_graphics 'Olex2 1.3 (Dolomanov et al., 2009)'
_computing_publication_material 'Olex2 1.3 (Dolomanov et al., 2009)'
_computing_structure_refinement 'SHELXL 2014/7 (Sheldrick, 2015)'
_computing_structure_solution 'SHELXT  (Sheldrick, 2015)'
_diffrn_ambient_temperature 293(2)
_diffrn_detector CCD
_diffrn_detector_area_resol_mean 28.626
_diffrn_detector_type 'Rigaku Saturn724+'
_diffrn_measured_fraction_theta_full 0.993
_diffrn_measured_fraction_theta_max 0.994
_diffrn_measurement_details
;
List of Runs (angles in degrees, time in seconds):

  # Type    Start    End  Width  t~exp~   \w     \q     \k     \f   Frames
#--------------------------------------------------------------------------
  1  \w   -110.00  70.00   0.50    8.00    --  -20.00  45.00   0.00  360
  2  \w   -110.00  70.00   0.50    8.00    --  -20.00  45.00  90.00  360
;
_diffrn_measurement_device 'AFC10: Fixed Chi 2 circle'
_diffrn_measurement_device_type 'Rigaku Saturn724+ (2x2 bin mode)'
_diffrn_measurement_method 'profile data from \w-scans'
_diffrn_orient_matrix_type 'CrysAlisPro convention (1999,Acta A55,543-557)'
_diffrn_orient_matrix_UB_11 0.0412397000
_diffrn_orient_matrix_UB_12 -0.0087484000
_diffrn_orient_matrix_UB_13 0.0655165000
_diffrn_orient_matrix_UB_21 -0.0467239000
_diffrn_orient_matrix_UB_22 -0.0120909000
_diffrn_orient_matrix_UB_23 0.0310952000
_diffrn_orient_matrix_UB_31 0.0069492000
_diffrn_orient_matrix_UB_32 -0.0297901000
_diffrn_orient_matrix_UB_33 -0.0317556000
_diffrn_radiation_collimation 0.3
_diffrn_radiation_monochromator Confocal
_diffrn_radiation_probe x-ray
_diffrn_radiation_type 'Mo K\a'
_diffrn_radiation_wavelength 0.71073
_diffrn_reflns_av_R_equivalents 0.0160
_diffrn_reflns_av_unetI/netI 0.0118
_diffrn_reflns_Laue_measured_fraction_full 0.993
_diffrn_reflns_Laue_measured_fraction_max 0.994
_diffrn_reflns_limit_h_max 15
_diffrn_reflns_limit_h_min -15
_diffrn_reflns_limit_k_max 26
_diffrn_reflns_limit_k_min -27
_diffrn_reflns_limit_l_max 11
_diffrn_reflns_limit_l_min -9
_diffrn_reflns_number 17129
_diffrn_reflns_point_group_measured_fraction_full 0.993
_diffrn_reflns_point_group_measured_fraction_max 0.994
_diffrn_reflns_theta_full 25.242
_diffrn_reflns_theta_max 27.498
_diffrn_reflns_theta_min 2.628
_diffrn_source 'Rotating Anode'
_diffrn_source_current 24.0
_diffrn_source_power 1.2
_diffrn_source_target Mo
_diffrn_source_type 'Rotating Anode'
_diffrn_source_voltage 50.0
_exptl_absorpt_coefficient_mu 0.801
_exptl_absorpt_correction_T_max 1.00000
_exptl_absorpt_correction_T_min 0.83572
_exptl_absorpt_correction_type multi-scan
_exptl_absorpt_process_details
;
CrysAlisPro 1.171.39.46 (Rigaku Oxford Diffraction, 2018)
Empirical absorption correction using spherical harmonics,
 implemented in SCALE3 ABSPACK scaling algorithm.
;
_exptl_crystal_colour brown
_exptl_crystal_colour_primary brown
_exptl_crystal_density_diffrn 1.757
_exptl_crystal_description plate
_exptl_crystal_F_000 1160
_exptl_crystal_size_max 0.213
_exptl_crystal_size_mid 0.122
_exptl_crystal_size_min 0.03
_refine_diff_density_max 0.426
_refine_diff_density_min -0.327
_refine_diff_density_rms 0.056
_refine_ls_extinction_method none
_refine_ls_goodness_of_fit_ref 1.056
_refine_ls_hydrogen_treatment constr
_refine_ls_matrix_type full
_refine_ls_number_parameters 328
_refine_ls_number_reflns 5018
_refine_ls_number_restraints 5
_refine_ls_restrained_S_all 1.058
_refine_ls_R_factor_all 0.0222
_refine_ls_R_factor_gt 0.0210
_refine_ls_shift/su_max 0.002
_refine_ls_shift/su_mean 0.000
_refine_ls_structure_factor_coef Fsqd
_refine_ls_weighting_details 'w=1/[\s^2^(Fo^2^)+(0.0266P)^2^+1.3844P] where P=(Fo^2^+2Fc^2^)/3'
_refine_ls_weighting_scheme calc
_refine_ls_wR_factor_gt 0.0534
_refine_ls_wR_factor_ref 0.0541
_reflns_Friedel_coverage 0.000
_reflns_number_gt 4782
_reflns_number_total 5018
_reflns_threshold_expression 'I > 2\s(I)'
_cod_data_source_file d1dt03791a2.cif
_cod_data_source_block hetero_23-oh
_cod_depositor_comments 'Adding full bibliography for 7708935--7708941.cif.'
_cod_database_code 7708937
_shelx_shelxl_version_number 2014/7
_chemical_oxdiff_formula Ru2C40O14F12H32
_shelx_space_group_comment
;
The symmetry employed for this shelxl refinement is uniquely defined
by the following loop, which should always be used as a source of
symmetry information in preference to the above space-group names.
They are only intended as comments.
;
_reflns_odcompleteness_completeness 91.17
_reflns_odcompleteness_iscentric 1
_reflns_odcompleteness_theta 31.00
_olex2_refinement_description
;
1. Fixed Uiso
 At 1.2 times of:
  All C(H) groups, All C(H,H) groups, All C(H,H,H,H) groups
 At 1.5 times of:
  All O(H) groups
2. Restrained distances
 C20-C19 \\sim C20-C19A
 with sigma of 0.02
 C17-C19 \\sim C17-C19A
 with sigma of 0.04
 C17-C18 \\sim C17-C18A
 with sigma of 0.02
 C18-C19 \\sim C18A-C19A
 with sigma of 0.02
 C20-C18 \\sim C20-C18A
 with sigma of 0.04
3. Others
 Sof(H20C)=Sof(H20D)=Sof(H17C)=Sof(H17D)=Sof(C19A)=Sof(H19C)=Sof(H19D)=
 Sof(C18A)=Sof(H18C)=Sof(H18D)=1-FVAR(1)
 Sof(H20A)=Sof(H20B)=Sof(H17A)=Sof(H17B)=Sof(C18)=Sof(H18A)=Sof(H18B)=Sof(C19)=
 Sof(H19A)=Sof(H19B)=FVAR(1)
4.a Secondary CH2 refined with riding coordinates:
 C20(H20A,H20B), C20(H20C,H20D), C17(H17A,H17B), C17(H17C,H17D), C18(H18A,
 H18B), C19(H19A,H19B), C19A(H19C,H19D), C18A(H18C,H18D)
4.b Aromatic/amide H refined with riding coordinates:
 C7(H7), C14(H14), C16(H16), C6(H6A), C15(H15), C5(H5A)
4.c Idealised tetrahedral OH refined as rotating group:
 O5(H5), O6(H6)
;
_olex2_submission_special_instructions 'No special instructions were received'
_oxdiff_exptl_absorpt_empirical_details
;
Empirical correction (ABSPACK) includes:
- Absorption correction using spherical harmonics
- Frame scaling
- Detector area scaling
;
_oxdiff_exptl_absorpt_empirical_full_max 1.757
_oxdiff_exptl_absorpt_empirical_full_min 0.635

loop_
_space_group_symop_operation_xyz
'x, y, z'
'-x, y+1/2, -z+1/2'
'-x, -y, -z'
'x, -y-1/2, z-1/2'

loop_
_atom_site_label
_atom_site_type_symbol
_atom_site_fract_x
_atom_site_fract_y
_atom_site_fract_z
_atom_site_U_iso_or_equiv
_atom_site_adp_type
_atom_site_occupancy
_atom_site_site_symmetry_order
_atom_site_calc_flag
_atom_site_refinement_flags_posn
_atom_site_refinement_flags_adp
_atom_site_refinement_flags_occupancy
_atom_site_disorder_assembly
_atom_site_disorder_group
Ru1 Ru 0.48890(2) 0.45974(2) 0.57707(2) 0.01571(5) Uani 1 1 d . . . . .
O4 O 0.55424(9) 0.47612(5) 0.27232(11) 0.0194(2) Uani 1 1 d . . . . .
O5 O 0.61918(10) 0.45214(5) 0.02383(11) 0.0223(2) Uani 1 1 d . . . . .
H5 H 0.5915 0.4741 0.0818 0.033 Uiso 1 1 calc R U . . .
O1 O 0.66595(9) 0.46662(5) 0.67685(11) 0.0196(2) Uani 1 1 d . . . . .
O7 O 0.45594(10) 0.37608(5) 0.72396(12) 0.0253(2) Uani 1 1 d . . . . .
O2 O 0.68786(9) 0.54638(5) 0.52455(12) 0.0209(2) Uani 1 1 d . . . . .
O3 O 0.53442(10) 0.39723(5) 0.42729(11) 0.0210(2) Uani 1 1 d . . . . .
F5 F 0.71327(10) 0.59217(6) 0.84360(14) 0.0469(3) Uani 1 1 d . . . . .
O6 O 0.74725(10) 0.37300(5) -0.11519(12) 0.0267(2) Uani 1 1 d . . . . .
H6 H 0.7102 0.4044 -0.1492 0.040 Uiso 1 1 calc R U . . .
F1 F 0.81470(10) 0.43227(6) 0.44671(12) 0.0428(3) Uani 1 1 d . . . . .
F2 F 0.98651(10) 0.39116(6) 0.50834(14) 0.0486(3) Uani 1 1 d . . . . .
F3 F 0.85020(13) 0.36469(6) 0.62291(15) 0.0555(3) Uani 1 1 d . . . . .
F4 F 0.80043(12) 0.65459(6) 0.71744(16) 0.0559(3) Uani 1 1 d . . . . .
F6 F 0.86531(12) 0.64423(7) 0.95328(16) 0.0635(4) Uani 1 1 d . . . . .
C1 C 0.72653(13) 0.50822(7) 0.62813(15) 0.0200(3) Uani 1 1 d . . . . .
C12 C 0.64729(13) 0.39453(7) 0.08602(15) 0.0199(3) Uani 1 1 d . . . . .
C10 C 0.56412(13) 0.41822(7) 0.31150(16) 0.0200(3) Uani 1 1 d . . . . .
C3 C 0.93488(15) 0.46550(8) 0.67407(19) 0.0276(3) Uani 1 1 d . . . . .
C11 C 0.61789(14) 0.37459(7) 0.21902(16) 0.0217(3) Uani 1 1 d . . . . .
C8 C 0.89897(15) 0.56033(8) 0.80019(18) 0.0289(3) Uani 1 1 d . . . . .
C2 C 0.85567(13) 0.51154(7) 0.70122(17) 0.0235(3) Uani 1 1 d . . . . .
C7 C 1.01664(16) 0.56203(10) 0.8721(2) 0.0361(4) Uani 1 1 d . . . . .
H7 H 1.0443 0.5947 0.9376 0.043 Uiso 1 1 calc R U . . .
C14 C 0.74711(15) 0.29631(8) 0.06959(17) 0.0279(3) Uani 1 1 d . . . . .
H14 H 0.7916 0.2704 0.0208 0.033 Uiso 1 1 calc R U . . .
C16 C 0.65238(16) 0.31472(7) 0.27479(18) 0.0292(3) Uani 1 1 d . . . . .
H16 H 0.6319 0.3010 0.3625 0.035 Uiso 1 1 calc R U . . .
C13 C 0.71210(14) 0.35461(7) 0.01119(16) 0.0223(3) Uani 1 1 d . . . . .
C6 C 1.09299(15) 0.51533(10) 0.8467(2) 0.0402(4) Uani 1 1 d . . . . .
H6A H 1.1717 0.5160 0.8967 0.048 Uiso 1 1 calc R U . . .
C15 C 0.71654(17) 0.27586(8) 0.20077(18) 0.0326(4) Uani 1 1 d . . . . .
H15 H 0.7393 0.2361 0.2384 0.039 Uiso 1 1 calc R U . . .
C5 C 1.05248(16) 0.46781(9) 0.7474(2) 0.0372(4) Uani 1 1 d . . . . .
H5A H 1.1045 0.4369 0.7292 0.045 Uiso 1 1 calc R U . . .
C4 C 0.89620(16) 0.41311(9) 0.5643(2) 0.0330(4) Uani 1 1 d . . . . .
C9 C 0.81938(17) 0.61264(9) 0.8283(2) 0.0391(4) Uani 1 1 d . . . . .
C20 C 0.37164(17) 0.37946(8) 0.8189(2) 0.0340(4) Uani 1 1 d D . . . .
H20A H 0.2941 0.3918 0.7636 0.041 Uiso 0.577(9) 1 calc R U P A 1
H20B H 0.3971 0.4084 0.9011 0.041 Uiso 0.577(9) 1 calc R U P A 1
H20C H 0.3184 0.4146 0.7903 0.041 Uiso 0.423(9) 1 calc R U P A 2
H20D H 0.4118 0.3850 0.9220 0.041 Uiso 0.423(9) 1 calc R U P A 2
C17 C 0.4445(3) 0.31503(9) 0.6544(3) 0.0704(9) Uani 1 1 d D . . . .
H17A H 0.5215 0.2952 0.6676 0.084 Uiso 0.577(9) 1 calc R U P A 1
H17B H 0.4127 0.3193 0.5482 0.084 Uiso 0.577(9) 1 calc R U P A 1
H17C H 0.5197 0.3001 0.6366 0.084 Uiso 0.423(9) 1 calc R U P A 2
H17D H 0.3869 0.3154 0.5609 0.084 Uiso 0.423(9) 1 calc R U P A 2
C18 C 0.3625(6) 0.2749(4) 0.7252(7) 0.0443(15) Uani 0.577(9) 1 d D . P A 1
H18A H 0.3905 0.2319 0.7404 0.053 Uiso 0.577(9) 1 calc R U P A 1
H18B H 0.2824 0.2750 0.6667 0.053 Uiso 0.577(9) 1 calc R U P A 1
C19 C 0.3720(5) 0.31021(16) 0.8743(5) 0.0377(12) Uani 0.577(9) 1 d D . P A 1
H19A H 0.4446 0.3000 0.9444 0.045 Uiso 0.577(9) 1 calc R U P A 1
H19B H 0.3050 0.3016 0.9197 0.045 Uiso 0.577(9) 1 calc R U P A 1
C19A C 0.3047(8) 0.3191(3) 0.8003(13) 0.064(3) Uani 0.423(9) 1 d D . P A 2
H19C H 0.2384 0.3204 0.7158 0.077 Uiso 0.423(9) 1 calc R U P A 2
H19D H 0.2769 0.3078 0.8897 0.077 Uiso 0.423(9) 1 calc R U P A 2
C18A C 0.4021(11) 0.2751(4) 0.7725(15) 0.065(3) Uani 0.423(9) 1 d D . P A 2
H18C H 0.3713 0.2346 0.7335 0.078 Uiso 0.423(9) 1 calc R U P A 2
H18D H 0.4635 0.2690 0.8612 0.078 Uiso 0.423(9) 1 calc R U P A 2

loop_
_atom_site_aniso_label
_atom_site_aniso_U_11
_atom_site_aniso_U_22
_atom_site_aniso_U_33
_atom_site_aniso_U_23
_atom_site_aniso_U_13
_atom_site_aniso_U_12
Ru1 0.01917(7) 0.01324(7) 0.01576(7) 0.00267(4) 0.00604(4) 0.00157(4)
O4 0.0253(5) 0.0172(5) 0.0171(5) 0.0020(4) 0.0076(4) 0.0048(4)
O5 0.0307(6) 0.0190(5) 0.0184(5) 0.0022(4) 0.0079(4) 0.0051(4)
O1 0.0201(5) 0.0199(5) 0.0190(5) 0.0040(4) 0.0050(4) 0.0020(4)
O7 0.0278(5) 0.0210(5) 0.0302(6) 0.0085(4) 0.0131(4) 0.0025(4)
O2 0.0207(5) 0.0205(5) 0.0216(5) 0.0048(4) 0.0049(4) -0.0009(4)
O3 0.0292(5) 0.0167(5) 0.0190(5) 0.0015(4) 0.0097(4) 0.0031(4)
F5 0.0355(6) 0.0521(7) 0.0552(7) -0.0212(6) 0.0145(5) 0.0001(5)
O6 0.0358(6) 0.0267(6) 0.0197(5) 0.0033(4) 0.0103(4) 0.0096(5)
F1 0.0362(6) 0.0490(7) 0.0415(6) -0.0132(5) 0.0044(5) 0.0050(5)
F2 0.0383(6) 0.0572(8) 0.0562(7) -0.0081(6) 0.0233(5) 0.0126(5)
F3 0.0861(10) 0.0331(6) 0.0584(8) -0.0061(5) 0.0409(7) -0.0151(6)
F4 0.0617(8) 0.0328(6) 0.0715(9) 0.0025(6) 0.0096(7) 0.0104(6)
F6 0.0538(8) 0.0660(9) 0.0645(8) -0.0400(7) -0.0019(6) -0.0001(7)
C1 0.0216(7) 0.0196(7) 0.0199(7) -0.0001(5) 0.0065(5) 0.0016(5)
C12 0.0240(7) 0.0168(7) 0.0179(6) -0.0005(5) 0.0024(5) 0.0013(5)
C10 0.0224(7) 0.0177(7) 0.0196(6) 0.0002(5) 0.0042(5) 0.0009(5)
C3 0.0234(8) 0.0297(8) 0.0309(8) 0.0071(6) 0.0083(6) 0.0011(6)
C11 0.0284(7) 0.0180(7) 0.0193(7) -0.0010(5) 0.0068(6) 0.0017(6)
C8 0.0276(8) 0.0312(9) 0.0276(8) 0.0021(7) 0.0047(6) -0.0028(7)
C2 0.0223(7) 0.0257(8) 0.0229(7) 0.0058(6) 0.0057(6) -0.0010(6)
C7 0.0312(9) 0.0425(10) 0.0323(9) 0.0014(8) 0.0010(7) -0.0098(8)
C14 0.0390(9) 0.0238(8) 0.0214(7) -0.0035(6) 0.0076(6) 0.0087(7)
C16 0.0475(10) 0.0204(7) 0.0220(7) 0.0027(6) 0.0128(7) 0.0053(7)
C13 0.0282(7) 0.0223(7) 0.0164(6) -0.0013(5) 0.0046(5) 0.0019(6)
C6 0.0212(8) 0.0508(12) 0.0454(11) 0.0103(9) -0.0005(7) -0.0041(8)
C15 0.0545(11) 0.0189(7) 0.0254(8) 0.0031(6) 0.0106(7) 0.0114(7)
C5 0.0233(8) 0.0404(10) 0.0489(11) 0.0092(8) 0.0096(8) 0.0044(7)
C4 0.0313(8) 0.0326(9) 0.0398(9) 0.0007(7) 0.0179(7) 0.0038(7)
C9 0.0357(9) 0.0375(10) 0.0416(10) -0.0133(8) 0.0023(8) -0.0024(8)
C20 0.0421(10) 0.0310(9) 0.0352(9) -0.0004(7) 0.0227(8) -0.0057(7)
C17 0.123(2) 0.0161(9) 0.100(2) 0.0018(10) 0.0878(19) -0.0021(11)
C18 0.057(3) 0.029(2) 0.050(3) -0.001(2) 0.018(2) -0.006(2)
C19 0.053(3) 0.0292(17) 0.037(2) 0.0041(14) 0.0239(18) -0.0115(16)
C19A 0.059(5) 0.047(3) 0.100(7) -0.007(4) 0.048(5) -0.017(3)
C18A 0.100(8) 0.023(3) 0.091(8) 0.019(5) 0.067(7) 0.000(5)

loop_
_atom_type_symbol
_atom_type_description
_atom_type_scat_dispersion_real
_atom_type_scat_dispersion_imag
_atom_type_scat_source
C C 0.0033 0.0016 'International Tables Vol C Tables 4.2.6.8 and 6.1.1.4'
H H 0.0000 0.0000 'International Tables Vol C Tables 4.2.6.8 and 6.1.1.4'
F F 0.0171 0.0103 'International Tables Vol C Tables 4.2.6.8 and 6.1.1.4'
O O 0.0106 0.0060 'International Tables Vol C Tables 4.2.6.8 and 6.1.1.4'
Ru Ru -1.2594 0.8363 'International Tables Vol C Tables 4.2.6.8 and 6.1.1.4'

loop_
_geom_angle_atom_site_label_1
_geom_angle_atom_site_label_2
_geom_angle_atom_site_label_3
_geom_angle
_geom_angle_site_symmetry_1
_geom_angle_site_symmetry_3
_geom_angle_publ_flag
Ru1 Ru1 O7 176.53(3) 3_666 . ?
O4 Ru1 Ru1 89.47(3) 3_666 3_666 ?
O4 Ru1 O7 91.62(4) 3_666 . ?
O1 Ru1 Ru1 89.56(3) . 3_666 ?
O1 Ru1 O4 90.69(4) . 3_666 ?
O1 Ru1 O7 93.72(4) . . ?
O2 Ru1 Ru1 89.77(3) 3_666 3_666 ?
O2 Ru1 O4 89.39(4) 3_666 3_666 ?
O2 Ru1 O1 179.33(4) 3_666 . ?
O2 Ru1 O7 86.94(4) 3_666 . ?
O3 Ru1 Ru1 89.75(3) . 3_666 ?
O3 Ru1 O4 178.88(4) . 3_666 ?
O3 Ru1 O1 88.50(4) . . ?
O3 Ru1 O7 89.20(4) . . ?
O3 Ru1 O2 91.41(4) . 3_666 ?
C10 O4 Ru1 117.79(9) . 3_666 ?
C12 O5 H5 109.5 . . ?
C1 O1 Ru1 117.60(9) . . ?
C20 O7 Ru1 121.91(10) . . ?
C20 O7 C17 107.54(13) . . ?
C17 O7 Ru1 116.63(11) . . ?
C1 O2 Ru1 117.56(9) . 3_666 ?
C10 O3 Ru1 118.92(9) . . ?
C13 O6 H6 109.5 . . ?
O1 C1 C2 116.49(12) . . ?
O2 C1 O1 125.50(14) . . ?
O2 C1 C2 118.01(13) . . ?
O5 C12 C11 123.91(13) . . ?
O5 C12 C13 116.50(13) . . ?
C11 C12 C13 119.57(13) . . ?
O4 C10 C11 117.85(12) . . ?
O3 C10 O4 123.46(13) . . ?
O3 C10 C11 118.64(13) . . ?
C2 C3 C4 121.51(15) . . ?
C5 C3 C2 120.11(17) . . ?
C5 C3 C4 118.38(16) . . ?
C12 C11 C10 121.08(13) . . ?
C12 C11 C16 119.50(14) . . ?
C16 C11 C10 118.99(13) . . ?
C2 C8 C9 120.75(15) . . ?
C7 C8 C2 120.79(17) . . ?
C7 C8 C9 118.45(16) . . ?
C3 C2 C1 120.92(14) . . ?
C3 C2 C8 118.35(15) . . ?
C8 C2 C1 120.72(14) . . ?
C8 C7 H7 120.0 . . ?
C6 C7 C8 120.05(18) . . ?
C6 C7 H7 120.0 . . ?
C13 C14 H14 119.7 . . ?
C13 C14 C15 120.68(14) . . ?
C15 C14 H14 119.7 . . ?
C11 C16 H16 119.7 . . ?
C15 C16 C11 120.53(15) . . ?
C15 C16 H16 119.7 . . ?
O6 C13 C12 121.70(13) . . ?
O6 C13 C14 118.25(13) . . ?
C14 C13 C12 119.96(14) . . ?
C7 C6 H6A 120.1 . . ?
C5 C6 C7 119.90(17) . . ?
C5 C6 H6A 120.1 . . ?
C14 C15 H15 120.1 . . ?
C16 C15 C14 119.73(15) . . ?
C16 C15 H15 120.1 . . ?
C3 C5 H5A 119.6 . . ?
C6 C5 C3 120.76(18) . . ?
C6 C5 H5A 119.6 . . ?
F1 C4 C3 111.95(14) . . ?
F2 C4 F1 105.86(14) . . ?
F2 C4 C3 111.50(15) . . ?
F3 C4 F1 106.76(15) . . ?
F3 C4 F2 107.13(15) . . ?
F3 C4 C3 113.20(14) . . ?
F5 C9 F6 106.53(16) . . ?
F5 C9 C8 112.66(16) . . ?
F4 C9 F5 106.74(16) . . ?
F4 C9 F6 106.74(17) . . ?
F4 C9 C8 112.03(16) . . ?
F6 C9 C8 111.74(16) . . ?
O7 C20 H20A 111.5 . . ?
O7 C20 H20B 111.5 . . ?
O7 C20 H20C 110.4 . . ?
O7 C20 H20D 110.4 . . ?
O7 C20 C19 101.17(19) . . ?
O7 C20 C19A 106.8(3) . . ?
H20A C20 H20B 109.4 . . ?
H20C C20 H20D 108.6 . . ?
C19 C20 H20A 111.5 . . ?
C19 C20 H20B 111.5 . . ?
C19A C20 H20C 110.4 . . ?
C19A C20 H20D 110.4 . . ?
O7 C17 H17A 109.9 . . ?
O7 C17 H17B 109.9 . . ?
O7 C17 H17C 111.4 . . ?
O7 C17 H17D 111.4 . . ?
O7 C17 C18 109.1(3) . . ?
O7 C17 C18A 101.6(5) . . ?
H17A C17 H17B 108.3 . . ?
H17C C17 H17D 109.3 . . ?
C18 C17 H17A 109.9 . . ?
C18 C17 H17B 109.9 . . ?
C18A C17 H17C 111.4 . . ?
C18A C17 H17D 111.4 . . ?
C17 C18 H18A 111.8 . . ?
C17 C18 H18B 111.8 . . ?
C17 C18 C19 99.7(4) . . ?
H18A C18 H18B 109.6 . . ?
C19 C18 H18A 111.8 . . ?
C19 C18 H18B 111.8 . . ?
C20 C19 H19A 111.7 . . ?
C20 C19 H19B 111.7 . . ?
C18 C19 C20 100.2(4) . . ?
C18 C19 H19A 111.7 . . ?
C18 C19 H19B 111.7 . . ?
H19A C19 H19B 109.5 . . ?
C20 C19A H19C 111.9 . . ?
C20 C19A H19D 111.9 . . ?
C20 C19A C18A 99.5(7) . . ?
H19C C19A H19D 109.6 . . ?
C18A C19A H19C 111.9 . . ?
C18A C19A H19D 111.9 . . ?
C17 C18A H18C 112.3 . . ?
C17 C18A H18D 112.3 . . ?
C19A C18A C17 97.6(6) . . ?
C19A C18A H18C 112.3 . . ?
C19A C18A H18D 112.3 . . ?
H18C C18A H18D 109.9 . . ?

loop_
_geom_bond_atom_site_label_1
_geom_bond_atom_site_label_2
_geom_bond_distance
_geom_bond_site_symmetry_2
_geom_bond_publ_flag
Ru1 Ru1 2.2684(2) 3_666 ?
Ru1 O4 2.0736(10) 3_666 ?
Ru1 O1 2.0672(10) . ?
Ru1 O7 2.3103(10) . ?
Ru1 O2 2.0673(11) 3_666 ?
Ru1 O3 2.0561(10) . ?
O4 Ru1 2.0736(10) 3_666 ?
O4 C10 1.2819(17) . ?
O5 H5 0.8200 . ?
O5 C12 1.3624(17) . ?
O1 C1 1.2662(18) . ?
O7 C20 1.4360(19) . ?
O7 C17 1.441(2) . ?
O2 Ru1 2.0673(11) 3_666 ?
O2 C1 1.2584(18) . ?
O3 C10 1.2623(17) . ?
F5 C9 1.336(2) . ?
O6 H6 0.8200 . ?
O6 C13 1.3614(17) . ?
F1 C4 1.339(2) . ?
F2 C4 1.3390(19) . ?
F3 C4 1.323(2) . ?
F4 C9 1.336(2) . ?
F6 C9 1.339(2) . ?
C1 C2 1.506(2) . ?
C12 C11 1.397(2) . ?
C12 C13 1.402(2) . ?
C10 C11 1.4779(19) . ?
C3 C2 1.398(2) . ?
C3 C5 1.387(2) . ?
C3 C4 1.506(3) . ?
C11 C16 1.399(2) . ?
C8 C2 1.401(2) . ?
C8 C7 1.384(2) . ?
C8 C9 1.500(3) . ?
C7 H7 0.9300 . ?
C7 C6 1.381(3) . ?
C14 H14 0.9300 . ?
C14 C13 1.378(2) . ?
C14 C15 1.391(2) . ?
C16 H16 0.9300 . ?
C16 C15 1.379(2) . ?
C6 H6A 0.9300 . ?
C6 C5 1.376(3) . ?
C15 H15 0.9300 . ?
C5 H5A 0.9300 . ?
C20 H20A 0.9700 . ?
C20 H20B 0.9700 . ?
C20 H20C 0.9700 . ?
C20 H20D 0.9700 . ?
C20 C19 1.558(4) . ?
C20 C19A 1.490(6) . ?
C17 H17A 0.9700 . ?
C17 H17B 0.9700 . ?
C17 H17C 0.9700 . ?
C17 H17D 0.9700 . ?
C17 C18 1.518(7) . ?
C17 C18A 1.534(8) . ?
C18 H18A 0.9700 . ?
C18 H18B 0.9700 . ?
C18 C19 1.543(7) . ?
C19 H19A 0.9700 . ?
C19 H19B 0.9700 . ?
C19A H19C 0.9700 . ?
C19A H19D 0.9700 . ?
C19A C18A 1.527(11) . ?
C18A H18C 0.9700 . ?
C18A H18D 0.9700 . ?

loop_
_geom_torsion_atom_site_label_1
_geom_torsion_atom_site_label_2
_geom_torsion_atom_site_label_3
_geom_torsion_atom_site_label_4
_geom_torsion
_geom_torsion_site_symmetry_1
_geom_torsion_site_symmetry_2
_geom_torsion_site_symmetry_3
_geom_torsion_site_symmetry_4
_geom_torsion_publ_flag
Ru1 O4 C10 O3 9.46(19) 3_666 . . . ?
Ru1 O4 C10 C11 -167.87(10) 3_666 . . . ?
Ru1 O1 C1 O2 0.71(19) . . . . ?
Ru1 O1 C1 C2 -179.08(9) . . . . ?
Ru1 O7 C20 C19 172.9(2) . . . . ?
Ru1 O7 C20 C19A 136.4(5) . . . . ?
Ru1 O7 C17 C18 -149.7(3) . . . . ?
Ru1 O7 C17 C18A -170.3(5) . . . . ?
Ru1 O2 C1 O1 -0.80(19) 3_666 . . . ?
Ru1 O2 C1 C2 178.98(10) 3_666 . . . ?
Ru1 O3 C10 O4 -8.62(19) . . . . ?
Ru1 O3 C10 C11 168.68(10) . . . . ?
O4 C10 C11 C12 -5.6(2) . . . . ?
O4 C10 C11 C16 166.79(15) . . . . ?
O5 C12 C11 C10 -6.7(2) . . . . ?
O5 C12 C11 C16 -179.09(14) . . . . ?
O5 C12 C13 O6 1.4(2) . . . . ?
O5 C12 C13 C14 177.98(14) . . . . ?
O1 C1 C2 C3 72.90(18) . . . . ?
O1 C1 C2 C8 -105.99(17) . . . . ?
O7 C20 C19 C18 -46.7(5) . . . . ?
O7 C20 C19A C18A 32.6(10) . . . . ?
O7 C17 C18 C19 -21.2(6) . . . . ?
O7 C17 C18A C19A 47.9(10) . . . . ?
O2 C1 C2 C3 -106.90(17) . . . . ?
O2 C1 C2 C8 74.20(19) . . . . ?
O3 C10 C11 C12 176.94(14) . . . . ?
O3 C10 C11 C16 -10.7(2) . . . . ?
C12 C11 C16 C15 1.0(3) . . . . ?
C10 C11 C16 C15 -171.51(16) . . . . ?
C11 C12 C13 O6 -177.09(14) . . . . ?
C11 C12 C13 C14 -0.5(2) . . . . ?
C11 C16 C15 C14 -0.1(3) . . . . ?
C8 C7 C6 C5 1.4(3) . . . . ?
C2 C3 C5 C6 -0.4(3) . . . . ?
C2 C3 C4 F1 35.5(2) . . . . ?
C2 C3 C4 F2 153.93(15) . . . . ?
C2 C3 C4 F3 -85.2(2) . . . . ?
C2 C8 C7 C6 0.0(3) . . . . ?
C2 C8 C9 F5 42.6(2) . . . . ?
C2 C8 C9 F4 -77.8(2) . . . . ?
C2 C8 C9 F6 162.50(16) . . . . ?
C7 C8 C2 C1 177.34(15) . . . . ?
C7 C8 C2 C3 -1.6(2) . . . . ?
C7 C8 C9 F5 -138.60(17) . . . . ?
C7 C8 C9 F4 101.04(19) . . . . ?
C7 C8 C9 F6 -18.7(3) . . . . ?
C7 C6 C5 C3 -1.2(3) . . . . ?
C13 C12 C11 C10 171.62(14) . . . . ?
C13 C12 C11 C16 -0.7(2) . . . . ?
C13 C14 C15 C16 -1.2(3) . . . . ?
C15 C14 C13 O6 178.18(15) . . . . ?
C15 C14 C13 C12 1.5(3) . . . . ?
C5 C3 C2 C1 -177.18(15) . . . . ?
C5 C3 C2 C8 1.7(2) . . . . ?
C5 C3 C4 F1 -143.59(16) . . . . ?
C5 C3 C4 F2 -25.2(2) . . . . ?
C5 C3 C4 F3 95.68(19) . . . . ?
C4 C3 C2 C1 3.7(2) . . . . ?
C4 C3 C2 C8 -177.38(14) . . . . ?
C4 C3 C5 C6 178.78(17) . . . . ?
C9 C8 C2 C1 -3.9(2) . . . . ?
C9 C8 C2 C3 177.18(16) . . . . ?
C9 C8 C7 C6 -178.76(18) . . . . ?
C20 O7 C17 C18 -8.5(4) . . . . ?
C20 O7 C17 C18A -29.1(6) . . . . ?
C20 C19A C18A C17 -48.1(11) . . . . ?
C17 O7 C20 C19 34.3(3) . . . . ?
C17 O7 C20 C19A -2.2(5) . . . . ?
C17 C18 C19 C20 40.2(6) . . . . ?
